data_4303232
loop_
_publ_author_name
'Abiodun Omokehinde Eseola'
'Wen Li'
'Rong Gao'
'Min Zhang'
'Xiang Hao'
'Tongling Liang'
'Nelson Okpako Obi-Egbedi'
'Wen-Hua Sun'

_publ_contact_author
;
Wen-Hua_Sun
Institute_of_Chemistry
Chinese_Academy_of_Sciences
Beijing_100080
China
;
_publ_section_title
;
Syntheses, Structures, and Fluorescent Properties of
2-(1H-Imidazol-2-yl)phenols and Their Neutral Zn(II) Complexes
;
_journal_name_full 'Inorganic Chemistry'
_journal_page_first 9133
_journal_page_last 9146
_journal_paper_doi 10.1021/ic9008703
_journal_volume 48
_journal_year 2009
_chemical_formula_sum 'C26 H30 N4 O2 Zn'
_chemical_formula_weight 495.91
_chemical_name_systematic
;
 ?
;
_space_group_IT_number 2
_symmetry_cell_setting triclinic
_symmetry_space_group_name_Hall '-P 1'
_symmetry_space_group_name_H-M 'P -1'
_atom_sites_solution_hydrogens geom
_atom_sites_solution_primary direct
_atom_sites_solution_secondary difmap
_audit_creation_method SHELXL-97
_cell_angle_alpha 101.06(3)
_cell_angle_beta 110.62(3)
_cell_angle_gamma 102.46(3)
_cell_formula_units_Z 2
_cell_length_a 11.207(2)
_cell_length_b 11.295(2)
_cell_length_c 12.353(3)
_cell_measurement_temperature 173(2)
_cell_measurement_theta_max 27.49
_cell_measurement_theta_min 1.93
_cell_volume 1366.3(7)
_computing_cell_refinement 'Siemens SMART & SAINT'
_computing_data_collection 'Siemens SMART'
_computing_data_reduction 'Siemens XPREP'
_computing_molecular_graphics 'Bruker SHELXTL'
_computing_publication_material 'Bruker SHELXTL'
_computing_structure_refinement 'Siemens SHELXTL'
_computing_structure_solution 'Siemens SHELXTL'
_diffrn_ambient_temperature 173(2)
_diffrn_measured_fraction_theta_full 0.988
_diffrn_measured_fraction_theta_max 0.988
_diffrn_measurement_device_type 'Bruker P4'
_diffrn_measurement_method '\w scans'
_diffrn_radiation_monochromator graphite
_diffrn_radiation_source 'fine-focus sealed tube'
_diffrn_radiation_type MoK\a
_diffrn_radiation_wavelength 0.71073
_diffrn_reflns_av_R_equivalents 0.0367
_diffrn_reflns_av_sigmaI/netI 0.0415
_diffrn_reflns_limit_h_max 14
_diffrn_reflns_limit_h_min -14
_diffrn_reflns_limit_k_max 14
_diffrn_reflns_limit_k_min -14
_diffrn_reflns_limit_l_max 16
_diffrn_reflns_limit_l_min -16
_diffrn_reflns_number 16816
_diffrn_reflns_theta_full 27.49
_diffrn_reflns_theta_max 27.49
_diffrn_reflns_theta_min 1.93
_diffrn_standards_decay_% 0
_diffrn_standards_interval_count 0
_diffrn_standards_interval_time .
_diffrn_standards_number 0
_exptl_absorpt_coefficient_mu 0.925
_exptl_absorpt_correction_T_max .9080
_exptl_absorpt_correction_T_min .7573
_exptl_absorpt_correction_type empirical
_exptl_absorpt_process_details 'SADABS (Sheldrick, 1996)'
_exptl_crystal_colour Colourless
_exptl_crystal_density_diffrn 1.206
_exptl_crystal_density_method 'not measured'
_exptl_crystal_description Block
_exptl_crystal_F_000 520
_exptl_crystal_size_max .35
_exptl_crystal_size_mid .14
_exptl_crystal_size_min .13
_refine_diff_density_max 0.514
_refine_diff_density_min -0.823
_refine_diff_density_rms 0.228
_refine_ls_extinction_method none
_refine_ls_goodness_of_fit_ref 1.122
_refine_ls_hydrogen_treatment none
_refine_ls_matrix_type full
_refine_ls_number_parameters 298
_refine_ls_number_reflns 6209
_refine_ls_number_restraints 0
_refine_ls_restrained_S_all 1.122
_refine_ls_R_factor_gt 0.0566
_refine_ls_shift/su_max 0.001
_refine_ls_shift/su_mean 0.000
_refine_ls_structure_factor_coef Fsqd
_refine_ls_weighting_details 'calc w=1/[\s^2^(Fo^2^)+(0.1030P)^2^+0.4766P] where P=(Fo^2^+2Fc^2^)/3'
_refine_ls_weighting_scheme calc
_refine_ls_wR_factor_gt 0.1665
_refine_ls_wR_factor_ref 0.1739
_reflns_number_gt 5375
_reflns_number_total 6209
_reflns_threshold_expression >2sigma(I)
_cod_data_source_file ic9008703_si_001_4.cif
_cod_data_source_block Z1
_cod_depositor_comments
;
The following automatic conversions were performed:
'_symmetry_cell_setting' value 'Triclinic' changed to 'triclinic'
according to '/home/saulius/struct/CIF-dictionaries/cif_core.dic'
dictionary named 'cif_core.dic' version 2.4.1 from 2010-06-29.

Automatic conversion script
Id: cif_fix_enum 1527 2010-12-29 10:47:43Z saulius 
;
_cod_original_cell_volume 1366.2(5)
_cod_database_code 4303232
_refine_ls_r_factor_ref 0.0636

loop_
_symmetry_equiv_pos_as_xyz
'x, y, z'
'-x, -y, -z'

loop_
_atom_site_label
_atom_site_type_symbol
_atom_site_fract_x
_atom_site_fract_y
_atom_site_fract_z
_atom_site_U_iso_or_equiv
_atom_site_adp_type
_atom_site_occupancy
_atom_site_symmetry_multiplicity
_atom_site_calc_flag
_atom_site_refinement_flags
_atom_site_disorder_assembly
_atom_site_disorder_group
Zn1 Zn 0.69521(3) 0.75852(3) 0.70890(3) 0.03133(15) Uani 1 1 d . . .
O2 O 0.5421(2) 0.7646(2) 0.74317(19) 0.0419(6) Uani 1 1 d . . .
N3 N 0.5983(2) 0.6926(2) 0.5326(2) 0.0289(5) Uani 1 1 d . . .
N1 N 0.8498(2) 0.9115(2) 0.7925(2) 0.0301(5) Uani 1 1 d . . .
N2 N 1.0610(2) 1.0238(2) 0.8850(2) 0.0274(5) Uani 1 1 d . . .
H2A H 1.1486 1.0442 0.9237 0.033 Uiso 1 1 calc R . .
O1 O 0.7881(2) 0.6427(2) 0.77040(19) 0.0338(5) Uani 1 1 d . . .
N4 N 0.4248(2) 0.5793(2) 0.3648(2) 0.0294(5) Uani 1 1 d . . .
H4A H 0.3414 0.5389 0.3130 0.035 Uiso 1 1 calc R . .
C22 C 0.5375(3) 0.5866(3) 0.3397(3) 0.0309(6) Uani 1 1 d . . .
C7 C 0.9744(3) 0.9055(3) 0.8470(2) 0.0267(6) Uani 1 1 d . . .
C20 C 0.4644(3) 0.6443(3) 0.4814(2) 0.0266(5) Uani 1 1 d . . .
C6 C 1.0132(3) 0.7936(3) 0.8666(2) 0.0264(5) Uani 1 1 d . . .
C21 C 0.6444(3) 0.6569(3) 0.4452(3) 0.0304(6) Uani 1 1 d . . .
C8 C 0.8594(3) 1.0371(3) 0.7966(3) 0.0325(6) Uani 1 1 d . . .
C2 C 0.9702(3) 0.5722(3) 0.8610(3) 0.0320(6) Uani 1 1 d . . .
H2 H 0.9093 0.4894 0.8370 0.038 Uiso 1 1 calc R . .
C4 C 1.1955(3) 0.7107(3) 0.9574(3) 0.0403(7) Uani 1 1 d . . .
H4 H 1.2886 0.7239 0.9994 0.048 Uiso 1 1 calc R . .
C14 C 0.4142(3) 0.7193(3) 0.6632(3) 0.0334(6) Uani 1 1 d . . .
C19 C 0.3719(3) 0.6605(3) 0.5389(3) 0.0285(6) Uani 1 1 d . . .
C5 C 1.1499(3) 0.8095(3) 0.9291(3) 0.0343(6) Uani 1 1 d . . .
H5 H 1.2130 0.8909 0.9526 0.041 Uiso 1 1 calc R . .
C25 C 0.5274(3) 0.5266(4) 0.2171(3) 0.0419(7) Uani 1 1 d . . .
H25A H 0.5168 0.4353 0.2068 0.050 Uiso 1 1 calc R . .
H25B H 0.6120 0.5654 0.2111 0.050 Uiso 1 1 calc R . .
C3 C 1.1038(3) 0.5918(3) 0.9240(3) 0.0355(7) Uani 1 1 d . . .
H3 H 1.1341 0.5236 0.9449 0.043 Uiso 1 1 calc R . .
C18 C 0.2334(3) 0.6168(3) 0.4641(3) 0.0349(6) Uani 1 1 d . . .
H18 H 0.2046 0.5784 0.3800 0.042 Uiso 1 1 calc R . .
C9 C 0.9915(3) 1.1076(3) 0.8542(3) 0.0311(6) Uani 1 1 d . . .
C1 C 0.9196(3) 0.6714(3) 0.8304(2) 0.0266(6) Uani 1 1 d . . .
C12 C 1.0592(3) 1.2451(3) 0.8784(3) 0.0371(7) Uani 1 1 d . . .
H12A H 1.1429 1.2739 0.9531 0.044 Uiso 1 1 calc R . .
H12B H 1.0000 1.2944 0.8919 0.044 Uiso 1 1 calc R . .
C15 C 0.3160(3) 0.7289(4) 0.7064(3) 0.0426(8) Uani 1 1 d . . .
H15 H 0.3432 0.7683 0.7901 0.051 Uiso 1 1 calc R . .
C23 C 0.7917(3) 0.6915(3) 0.4734(3) 0.0392(7) Uani 1 1 d . . .
H23A H 0.8040 0.6435 0.4043 0.047 Uiso 1 1 calc R . .
H23B H 0.8375 0.6650 0.5448 0.047 Uiso 1 1 calc R . .
C24 C 0.8585(4) 0.8325(4) 0.4989(3) 0.0485(9) Uani 1 1 d . . .
H24A H 0.9532 0.8476 0.5140 0.073 Uiso 1 1 calc R . .
H24B H 0.8515 0.8806 0.5701 0.073 Uiso 1 1 calc R . .
H24C H 0.8138 0.8599 0.4288 0.073 Uiso 1 1 calc R . .
C16 C 0.1793(3) 0.6828(4) 0.6312(3) 0.0458(8) Uani 1 1 d . . .
H16 H 0.1150 0.6891 0.6637 0.055 Uiso 1 1 calc R . .
C10 C 0.7386(4) 1.0789(4) 0.7459(4) 0.0508(9) Uani 1 1 d . . .
H10A H 0.7612 1.1701 0.7872 0.061 Uiso 1 1 calc R . .
H10B H 0.6663 1.0316 0.7640 0.061 Uiso 1 1 calc R . .
C17 C 0.1387(3) 0.6280(3) 0.5089(3) 0.0413(7) Uani 1 1 d . . .
H17 H 0.0461 0.5982 0.4562 0.050 Uiso 1 1 calc R . .
C13 C 1.0922(4) 1.2708(4) 0.7748(3) 0.0524(9) Uani 1 1 d . . .
H13A H 1.1375 1.3615 0.7945 0.079 Uiso 1 1 calc R . .
H13B H 1.0093 1.2450 0.7012 0.079 Uiso 1 1 calc R . .
H13C H 1.1512 1.2224 0.7614 0.079 Uiso 1 1 calc R . .
C26 C 0.4118(4) 0.5402(5) 0.1156(3) 0.0572(10) Uani 1 1 d . . .
H26A H 0.4100 0.4980 0.0376 0.086 Uiso 1 1 calc R . .
H26B H 0.4232 0.6303 0.1233 0.086 Uiso 1 1 calc R . .
H26C H 0.3274 0.5009 0.1201 0.086 Uiso 1 1 calc R . .
C11 C 0.6861(5) 1.0592(5) 0.6097(4) 0.0732(14) Uani 1 1 d . . .
H11A H 0.6083 1.0899 0.5835 0.110 Uiso 1 1 calc R . .
H11B H 0.6597 0.9687 0.5676 0.110 Uiso 1 1 calc R . .
H11C H 0.7567 1.1064 0.5907 0.110 Uiso 1 1 calc R . .

loop_
_atom_site_aniso_label
_atom_site_aniso_U_11
_atom_site_aniso_U_22
_atom_site_aniso_U_33
_atom_site_aniso_U_23
_atom_site_aniso_U_13
_atom_site_aniso_U_12
Zn1 0.0201(2) 0.0358(2) 0.0273(2) 0.00447(14) 0.00308(14) 0.00329(15)
O2 0.0238(11) 0.0590(15) 0.0270(10) 0.0001(10) 0.0041(8) 0.0038(10)
N3 0.0202(11) 0.0321(12) 0.0261(11) 0.0073(9) 0.0036(9) 0.0031(9)
N1 0.0223(12) 0.0331(13) 0.0267(11) 0.0048(9) 0.0047(9) 0.0053(10)
N2 0.0221(12) 0.0291(12) 0.0249(11) 0.0051(9) 0.0071(9) 0.0031(9)
O1 0.0226(10) 0.0308(11) 0.0331(10) 0.0064(8) 0.0016(8) -0.0010(8)
N4 0.0199(11) 0.0319(12) 0.0264(11) 0.0052(9) 0.0023(9) 0.0037(9)
C22 0.0237(14) 0.0367(15) 0.0306(14) 0.0115(12) 0.0084(11) 0.0094(12)
C7 0.0262(14) 0.0303(14) 0.0192(11) 0.0042(10) 0.0077(10) 0.0056(11)
C20 0.0213(13) 0.0268(13) 0.0252(12) 0.0078(10) 0.0041(10) 0.0044(10)
C6 0.0241(14) 0.0301(14) 0.0228(12) 0.0076(10) 0.0087(10) 0.0057(11)
C21 0.0239(14) 0.0335(15) 0.0302(14) 0.0108(11) 0.0079(11) 0.0060(12)
C8 0.0309(16) 0.0311(15) 0.0287(14) 0.0051(11) 0.0070(12) 0.0089(12)
C2 0.0301(15) 0.0289(14) 0.0294(14) 0.0062(11) 0.0088(12) 0.0025(12)
C4 0.0216(15) 0.0438(18) 0.0509(19) 0.0171(15) 0.0092(13) 0.0077(13)
C14 0.0229(14) 0.0372(16) 0.0329(15) 0.0073(12) 0.0060(11) 0.0076(12)
C19 0.0212(13) 0.0299(14) 0.0301(14) 0.0099(11) 0.0066(11) 0.0056(11)
C5 0.0234(15) 0.0300(15) 0.0421(16) 0.0099(12) 0.0090(12) 0.0024(12)
C25 0.0348(17) 0.0506(19) 0.0333(16) 0.0064(14) 0.0101(13) 0.0115(15)
C3 0.0323(16) 0.0395(17) 0.0349(15) 0.0130(13) 0.0109(12) 0.0144(13)
C18 0.0235(15) 0.0391(16) 0.0308(14) 0.0072(12) 0.0029(11) 0.0050(12)
C9 0.0325(15) 0.0322(15) 0.0279(13) 0.0058(11) 0.0135(12) 0.0096(12)
C1 0.0191(13) 0.0331(14) 0.0220(12) 0.0058(10) 0.0058(10) 0.0037(11)
C12 0.0425(18) 0.0301(15) 0.0341(15) 0.0046(12) 0.0165(13) 0.0055(13)
C15 0.0289(16) 0.058(2) 0.0319(15) 0.0035(14) 0.0096(13) 0.0096(15)
C23 0.0261(15) 0.0504(19) 0.0385(16) 0.0125(14) 0.0129(13) 0.0079(14)
C24 0.0385(19) 0.055(2) 0.0418(18) 0.0070(16) 0.0202(15) -0.0045(16)
C16 0.0260(16) 0.064(2) 0.0440(18) 0.0106(16) 0.0135(14) 0.0143(16)
C10 0.0388(19) 0.0411(19) 0.061(2) 0.0111(16) 0.0067(17) 0.0171(16)
C17 0.0228(15) 0.053(2) 0.0382(16) 0.0101(14) 0.0051(12) 0.0086(14)
C13 0.074(3) 0.0403(19) 0.049(2) 0.0114(16) 0.036(2) 0.0128(18)
C26 0.054(2) 0.085(3) 0.0318(17) 0.0210(18) 0.0132(16) 0.026(2)
C11 0.063(3) 0.069(3) 0.065(3) 0.023(2) -0.006(2) 0.028(2)

loop_
_atom_type_symbol
_atom_type_description
_atom_type_scat_dispersion_real
_atom_type_scat_dispersion_imag
_atom_type_scat_source
C C 0.0033 0.0016 'International Tables Vol C Tables 4.2.6.8 and 6.1.1.4'
H H 0.0000 0.0000 'International Tables Vol C Tables 4.2.6.8 and 6.1.1.4'
N N 0.0061 0.0033 'International Tables Vol C Tables 4.2.6.8 and 6.1.1.4'
O O 0.0106 0.0060 'International Tables Vol C Tables 4.2.6.8 and 6.1.1.4'
Zn Zn 0.2839 1.4301 'International Tables Vol C Tables 4.2.6.8 and 6.1.1.4'

loop_
_geom_angle_atom_site_label_1
_geom_angle_atom_site_label_2
_geom_angle_atom_site_label_3
_geom_angle
_geom_angle_site_symmetry_1
_geom_angle_site_symmetry_3
_geom_angle_publ_flag
O2 Zn1 O1 116.33(10) . . ?
O2 Zn1 N1 115.12(10) . . ?
O1 Zn1 N1 96.13(10) . . ?
O2 Zn1 N3 96.61(10) . . ?
O1 Zn1 N3 109.94(10) . . ?
N1 Zn1 N3 124.00(11) . . ?
C14 O2 Zn1 126.1(2) . . ?
C20 N3 C21 107.6(2) . . ?
C20 N3 Zn1 120.54(19) . . ?
C21 N3 Zn1 129.95(19) . . ?
C7 N1 C8 107.8(2) . . ?
C7 N1 Zn1 121.6(2) . . ?
C8 N1 Zn1 130.2(2) . . ?
C7 N2 C9 109.7(2) . . ?
C7 N2 H2A 125.2 . . ?
C9 N2 H2A 125.2 . . ?
C1 O1 Zn1 125.23(19) . . ?
C20 N4 C22 108.8(2) . . ?
C20 N4 H4A 125.6 . . ?
C22 N4 H4A 125.6 . . ?
C21 C22 N4 105.8(3) . . ?
C21 C22 C25 132.1(3) . . ?
N4 C22 C25 122.1(3) . . ?
N1 C7 N2 108.2(3) . . ?
N1 C7 C6 127.3(3) . . ?
N2 C7 C6 124.5(3) . . ?
N3 C20 N4 109.0(2) . . ?
N3 C20 C19 126.9(2) . . ?
N4 C20 C19 124.0(2) . . ?
C5 C6 C1 118.7(3) . . ?
C5 C6 C7 117.9(3) . . ?
C1 C6 C7 123.3(3) . . ?
C22 C21 N3 108.8(3) . . ?
C22 C21 C23 129.5(3) . . ?
N3 C21 C23 121.6(3) . . ?
C9 C8 N1 108.4(3) . . ?
C9 C8 C10 129.3(3) . . ?
N1 C8 C10 122.2(3) . . ?
C3 C2 C1 122.0(3) . . ?
C3 C2 H2 119.0 . . ?
C1 C2 H2 119.0 . . ?
C5 C4 C3 119.2(3) . . ?
C5 C4 H4 120.4 . . ?
C3 C4 H4 120.4 . . ?
O2 C14 C15 117.6(3) . . ?
O2 C14 C19 124.4(3) . . ?
C15 C14 C19 118.0(3) . . ?
C14 C19 C18 118.6(3) . . ?
C14 C19 C20 123.7(3) . . ?
C18 C19 C20 117.7(3) . . ?
C4 C5 C6 122.1(3) . . ?
C4 C5 H5 119.0 . . ?
C6 C5 H5 119.0 . . ?
C22 C25 C26 113.4(3) . . ?
C22 C25 H25A 108.9 . . ?
C26 C25 H25A 108.9 . . ?
C22 C25 H25B 108.9 . . ?
C26 C25 H25B 108.9 . . ?
H25A C25 H25B 107.7 . . ?
C2 C3 C4 120.3(3) . . ?
C2 C3 H3 119.8 . . ?
C4 C3 H3 119.8 . . ?
C17 C18 C19 122.2(3) . . ?
C17 C18 H18 118.9 . . ?
C19 C18 H18 118.9 . . ?
C8 C9 N2 106.0(3) . . ?
C8 C9 C12 131.2(3) . . ?
N2 C9 C12 122.8(3) . . ?
O1 C1 C2 117.2(3) . . ?
O1 C1 C6 125.2(3) . . ?
C2 C1 C6 117.6(2) . . ?
C9 C12 C13 112.0(3) . . ?
C9 C12 H12A 109.2 . . ?
C13 C12 H12A 109.2 . . ?
C9 C12 H12B 109.2 . . ?
C13 C12 H12B 109.2 . . ?
H12A C12 H12B 107.9 . . ?
C16 C15 C14 122.4(3) . . ?
C16 C15 H15 118.8 . . ?
C14 C15 H15 118.8 . . ?
C21 C23 C24 114.0(3) . . ?
C21 C23 H23A 108.8 . . ?
C24 C23 H23A 108.8 . . ?
C21 C23 H23B 108.8 . . ?
C24 C23 H23B 108.8 . . ?
H23A C23 H23B 107.6 . . ?
C23 C24 H24A 109.5 . . ?
C23 C24 H24B 109.5 . . ?
H24A C24 H24B 109.5 . . ?
C23 C24 H24C 109.5 . . ?
H24A C24 H24C 109.5 . . ?
H24B C24 H24C 109.5 . . ?
C17 C16 C15 119.3(3) . . ?
C17 C16 H16 120.3 . . ?
C15 C16 H16 120.3 . . ?
C8 C10 C11 114.2(3) . . ?
C8 C10 H10A 108.7 . . ?
C11 C10 H10A 108.7 . . ?
C8 C10 H10B 108.7 . . ?
C11 C10 H10B 108.7 . . ?
H10A C10 H10B 107.6 . . ?
C18 C17 C16 119.4(3) . . ?
C18 C17 H17 120.3 . . ?
C16 C17 H17 120.3 . . ?
C12 C13 H13A 109.5 . . ?
C12 C13 H13B 109.5 . . ?
H13A C13 H13B 109.5 . . ?
C12 C13 H13C 109.5 . . ?
H13A C13 H13C 109.5 . . ?
H13B C13 H13C 109.5 . . ?
C25 C26 H26A 109.5 . . ?
C25 C26 H26B 109.5 . . ?
H26A C26 H26B 109.5 . . ?
C25 C26 H26C 109.5 . . ?
H26A C26 H26C 109.5 . . ?
H26B C26 H26C 109.5 . . ?
C10 C11 H11A 109.5 . . ?
C10 C11 H11B 109.5 . . ?
H11A C11 H11B 109.5 . . ?
C10 C11 H11C 109.5 . . ?
H11A C11 H11C 109.5 . . ?
H11B C11 H11C 109.5 . . ?

loop_
_geom_bond_atom_site_label_1
_geom_bond_atom_site_label_2
_geom_bond_distance
_geom_bond_site_symmetry_2
_geom_bond_publ_flag
Zn1 O2 1.918(2) . ?
Zn1 O1 1.946(2) . ?
Zn1 N1 1.953(3) . ?
Zn1 N3 1.959(2) . ?
O2 C14 1.335(4) . ?
N3 C20 1.340(4) . ?
N3 C21 1.383(4) . ?
N1 C7 1.343(4) . ?
N1 C8 1.389(4) . ?
N2 C7 1.351(4) . ?
N2 C9 1.376(4) . ?
N2 H2A 0.8800 . ?
O1 C1 1.326(3) . ?
N4 C20 1.347(4) . ?
N4 C22 1.392(4) . ?
N4 H4A 0.8800 . ?
C22 C21 1.362(4) . ?
C22 C25 1.490(4) . ?
C7 C6 1.458(4) . ?
C20 C19 1.470(4) . ?
C6 C5 1.404(4) . ?
C6 C1 1.418(4) . ?
C21 C23 1.505(4) . ?
C8 C9 1.365(4) . ?
C8 C10 1.497(5) . ?
C2 C3 1.366(4) . ?
C2 C1 1.417(4) . ?
C2 H2 0.9500 . ?
C4 C5 1.378(4) . ?
C4 C3 1.387(5) . ?
C4 H4 0.9500 . ?
C14 C15 1.398(4) . ?
C14 C19 1.409(4) . ?
C19 C18 1.411(4) . ?
C5 H5 0.9500 . ?
C25 C26 1.513(5) . ?
C25 H25A 0.9900 . ?
C25 H25B 0.9900 . ?
C3 H3 0.9500 . ?
C18 C17 1.376(5) . ?
C18 H18 0.9500 . ?
C9 C12 1.494(4) . ?
C12 C13 1.513(5) . ?
C12 H12A 0.9900 . ?
C12 H12B 0.9900 . ?
C15 C16 1.395(5) . ?
C15 H15 0.9500 . ?
C23 C24 1.524(5) . ?
C23 H23A 0.9900 . ?
C23 H23B 0.9900 . ?
C24 H24A 0.9800 . ?
C24 H24B 0.9800 . ?
C24 H24C 0.9800 . ?
C16 C17 1.381(5) . ?
C16 H16 0.9500 . ?
C10 C11 1.525(6) . ?
C10 H10A 0.9900 . ?
C10 H10B 0.9900 . ?
C17 H17 0.9500 . ?
C13 H13A 0.9800 . ?
C13 H13B 0.9800 . ?
C13 H13C 0.9800 . ?
C26 H26A 0.9800 . ?
C26 H26B 0.9800 . ?
C26 H26C 0.9800 . ?
C11 H11A 0.9800 . ?
C11 H11B 0.9800 . ?
C11 H11C 0.9800 . ?

loop_
_geom_torsion_atom_site_label_1
_geom_torsion_atom_site_label_2
_geom_torsion_atom_site_label_3
_geom_torsion_atom_site_label_4
_geom_torsion
_geom_torsion_site_symmetry_1
_geom_torsion_site_symmetry_2
_geom_torsion_site_symmetry_3
_geom_torsion_site_symmetry_4
_geom_torsion_publ_flag
O1 Zn1 O2 C14 -109.0(3) . . . . ?
N1 Zn1 O2 C14 139.7(3) . . . . ?
N3 Zn1 O2 C14 7.2(3) . . . . ?
O2 Zn1 N3 C20 -13.9(2) . . . . ?
O1 Zn1 N3 C20 107.2(2) . . . . ?
N1 Zn1 N3 C20 -140.3(2) . . . . ?
O2 Zn1 N3 C21 -176.0(3) . . . . ?
O1 Zn1 N3 C21 -54.9(3) . . . . ?
N1 Zn1 N3 C21 57.6(3) . . . . ?
O2 Zn1 N1 C7 134.5(2) . . . . ?
O1 Zn1 N1 C7 11.6(2) . . . . ?
N3 Zn1 N1 C7 -107.4(2) . . . . ?
O2 Zn1 N1 C8 -53.8(3) . . . . ?
O1 Zn1 N1 C8 -176.7(3) . . . . ?
N3 Zn1 N1 C8 64.2(3) . . . . ?
O2 Zn1 O1 C1 -132.2(2) . . . . ?
N1 Zn1 O1 C1 -10.2(2) . . . . ?
N3 Zn1 O1 C1 119.3(2) . . . . ?
C20 N4 C22 C21 0.4(3) . . . . ?
C20 N4 C22 C25 -178.6(3) . . . . ?
C8 N1 C7 N2 0.1(3) . . . . ?
Zn1 N1 C7 N2 173.44(17) . . . . ?
C8 N1 C7 C6 178.5(3) . . . . ?
Zn1 N1 C7 C6 -8.2(4) . . . . ?
C9 N2 C7 N1 -0.3(3) . . . . ?
C9 N2 C7 C6 -178.7(2) . . . . ?
C21 N3 C20 N4 0.1(3) . . . . ?
Zn1 N3 C20 N4 -165.57(18) . . . . ?
C21 N3 C20 C19 -178.3(3) . . . . ?
Zn1 N3 C20 C19 16.1(4) . . . . ?
C22 N4 C20 N3 -0.3(3) . . . . ?
C22 N4 C20 C19 178.1(3) . . . . ?
N1 C7 C6 C5 -178.2(3) . . . . ?
N2 C7 C6 C5 -0.1(4) . . . . ?
N1 C7 C6 C1 -1.0(4) . . . . ?
N2 C7 C6 C1 177.1(2) . . . . ?
N4 C22 C21 N3 -0.4(3) . . . . ?
C25 C22 C21 N3 178.5(3) . . . . ?
N4 C22 C21 C23 177.4(3) . . . . ?
C25 C22 C21 C23 -3.7(6) . . . . ?
C20 N3 C21 C22 0.2(3) . . . . ?
Zn1 N3 C21 C22 164.0(2) . . . . ?
C20 N3 C21 C23 -177.8(3) . . . . ?
Zn1 N3 C21 C23 -13.9(4) . . . . ?
C7 N1 C8 C9 0.0(3) . . . . ?
Zn1 N1 C8 C9 -172.5(2) . . . . ?
C7 N1 C8 C10 -178.8(3) . . . . ?
Zn1 N1 C8 C10 8.6(4) . . . . ?
Zn1 O2 C14 C15 177.9(2) . . . . ?
Zn1 O2 C14 C19 -0.9(5) . . . . ?
O2 C14 C19 C18 -179.9(3) . . . . ?
C15 C14 C19 C18 1.3(5) . . . . ?
O2 C14 C19 C20 -1.4(5) . . . . ?
C15 C14 C19 C20 179.8(3) . . . . ?
N3 C20 C19 C14 -7.5(5) . . . . ?
N4 C20 C19 C14 174.4(3) . . . . ?
N3 C20 C19 C18 171.1(3) . . . . ?
N4 C20 C19 C18 -7.0(4) . . . . ?
C3 C4 C5 C6 -0.4(5) . . . . ?
C1 C6 C5 C4 -0.8(5) . . . . ?
C7 C6 C5 C4 176.5(3) . . . . ?
C21 C22 C25 C26 -138.8(4) . . . . ?
N4 C22 C25 C26 40.0(5) . . . . ?
C1 C2 C3 C4 -1.7(5) . . . . ?
C5 C4 C3 C2 1.6(5) . . . . ?
C14 C19 C18 C17 -1.1(5) . . . . ?
C20 C19 C18 C17 -179.7(3) . . . . ?
N1 C8 C9 N2 -0.2(3) . . . . ?
C10 C8 C9 N2 178.6(3) . . . . ?
N1 C8 C9 C12 176.7(3) . . . . ?
C10 C8 C9 C12 -4.5(6) . . . . ?
C7 N2 C9 C8 0.3(3) . . . . ?
C7 N2 C9 C12 -177.0(2) . . . . ?
Zn1 O1 C1 C2 -175.81(19) . . . . ?
Zn1 O1 C1 C6 4.4(4) . . . . ?
C3 C2 C1 O1 -179.2(3) . . . . ?
C3 C2 C1 C6 0.6(4) . . . . ?
C5 C6 C1 O1 -179.6(3) . . . . ?
C7 C6 C1 O1 3.3(4) . . . . ?
C5 C6 C1 C2 0.7(4) . . . . ?
C7 C6 C1 C2 -176.5(2) . . . . ?
C8 C9 C12 C13 -87.3(4) . . . . ?
N2 C9 C12 C13 89.2(4) . . . . ?
O2 C14 C15 C16 -178.9(3) . . . . ?
C19 C14 C15 C16 -0.1(5) . . . . ?
C22 C21 C23 C24 113.0(4) . . . . ?
N3 C21 C23 C24 -69.5(4) . . . . ?
C14 C15 C16 C17 -1.5(6) . . . . ?
C9 C8 C10 C11 98.7(4) . . . . ?
N1 C8 C10 C11 -82.7(4) . . . . ?
C19 C18 C17 C16 -0.5(5) . . . . ?
C15 C16 C17 C18 1.7(6) . . . . ?

loop_
_platon_squeeze_void_nr
_platon_squeeze_void_average_x
_platon_squeeze_void_average_y
_platon_squeeze_void_average_z
_platon_squeeze_void_volume
_platon_squeeze_void_count_electrons
_platon_squeeze_void_content
1 0.500 0.000 1.000 224 96 ' '
